data_2018718
loop_
_publ_author_name
'Gomes, Ligia R.'
'Howie, R. Alan'
'Low, John Nicolson'
'Rodrigues, Ana S. M. C.'
'Santos, Lu\'is M. N. B. F.'

_publ_section_title
;
 A low-temperature polymorph of <i>m</i>-quinquephenyl
;
_journal_coeditor_code LN3153
_journal_issue 12
_journal_name_full 'Acta Crystallographica Section C'
_journal_page_first o492
_journal_page_last o497
_journal_paper_doi 10.1107/S0108270112046392
_journal_volume 68
_journal_year 2012
_chemical_formula_iupac 'C30 H22'
_chemical_formula_moiety 'C30 H22'
_chemical_formula_sum 'C30 H22'
_chemical_formula_weight 382.48
_chemical_name_common <i>m</i>-quinquephenyl
_chemical_name_systematic
;
1,1':3',1'':3'',1''':3''',1''''-quinquephenyl
;
_space_group_IT_number 14
_symmetry_cell_setting monoclinic
_symmetry_space_group_name_Hall '-P 2ybc'
_symmetry_space_group_name_H-M 'P 1 21/c 1'
_atom_sites_solution_hydrogens geom
_atom_sites_solution_primary direct
_atom_sites_solution_secondary difmap
_audit_creation_method SHELXL97
_cell_angle_alpha 90.00
_cell_angle_beta 99.274(4)
_cell_angle_gamma 90.00
_cell_formula_units_Z 8
_cell_length_a 13.5740(7)
_cell_length_b 7.1809(4)
_cell_length_c 42.833(2)
_cell_measurement_reflns_used 28626
_cell_measurement_temperature 150(2)
_cell_measurement_theta_max 26.53
_cell_measurement_theta_min 2.88
_cell_volume 4120.5(4)
_computing_cell_refinement 'APEX2 and SAINT (Bruker, 2004)'
_computing_data_collection 'APEX2 (Bruker, 2004)'
_computing_data_reduction 'SAINT (Bruker, 2004)'
_computing_molecular_graphics 'PLATON (Spek, 2009)'
_computing_publication_material 'SHELXL97 (Sheldrick, 2008)'
_computing_structure_refinement
;
SHELXL97 (Sheldrick, 2008) and OSCAIL (McArdle <i>et al.</i>,
2004)
;
_computing_structure_solution 'SHELXS97 (Sheldrick, 2008)'
_diffrn_ambient_temperature 150(2)
_diffrn_detector_area_resol_mean 8.33
_diffrn_measured_fraction_theta_full 0.995
_diffrn_measured_fraction_theta_max 0.990
_diffrn_measurement_device_type 'Bruker APEXII CCD area-detector'
_diffrn_measurement_method \w
_diffrn_radiation_monochromator graphite
_diffrn_radiation_source 'fine-focus sealed tube'
_diffrn_radiation_type MoK\a
_diffrn_radiation_wavelength 0.71073
_diffrn_reflns_av_R_equivalents 0.0416
_diffrn_reflns_av_sigmaI/netI 0.0447
_diffrn_reflns_limit_h_max 16
_diffrn_reflns_limit_h_min -17
_diffrn_reflns_limit_k_max 9
_diffrn_reflns_limit_k_min -9
_diffrn_reflns_limit_l_max 15
_diffrn_reflns_limit_l_min -53
_diffrn_reflns_number 28626
_diffrn_reflns_theta_full 25.00
_diffrn_reflns_theta_max 26.53
_diffrn_reflns_theta_min 2.88
_exptl_absorpt_coefficient_mu 0.070
_exptl_absorpt_correction_T_max 0.9986
_exptl_absorpt_correction_T_min 0.9794
_exptl_absorpt_correction_type multi-scan
_exptl_absorpt_process_details '(SADABS; Bruker, 2004)'
_exptl_crystal_colour colourless
_exptl_crystal_density_diffrn 1.233
_exptl_crystal_density_method 'not measured'
_exptl_crystal_description needle
_exptl_crystal_F_000 1616
_exptl_crystal_size_max 0.30
_exptl_crystal_size_mid 0.08
_exptl_crystal_size_min 0.02
_refine_diff_density_max 0.222
_refine_diff_density_min -0.274
_refine_ls_extinction_method none
_refine_ls_goodness_of_fit_ref 1.023
_refine_ls_hydrogen_treatment constr
_refine_ls_matrix_type full
_refine_ls_number_parameters 543
_refine_ls_number_reflns 8453
_refine_ls_number_restraints 0
_refine_ls_restrained_S_all 1.023
_refine_ls_R_factor_all 0.0746
_refine_ls_R_factor_gt 0.0490
_refine_ls_shift/su_max 0.001
_refine_ls_shift/su_mean 0.000
_refine_ls_structure_factor_coef Fsqd
_refine_ls_weighting_details 'calc w = 1/[\s^2^(Fo^2^)+(0.0988P)^2^] where P=(Fo^2^+2Fc^2^)/3'
_refine_ls_weighting_scheme calc
_refine_ls_wR_factor_gt 0.1290
_refine_ls_wR_factor_ref 0.1546
_reflns_number_gt 6424
_reflns_number_total 8455
_reflns_threshold_expression I>2\s(I)
_cod_data_source_file ln3153.cif
_cod_data_source_block I
_cod_original_sg_symbol_H-M 'P 21/c'
_cod_database_code 2018718
_cod_database_fobs_code 2018718

loop_
_symmetry_equiv_pos_as_xyz
'x, y, z'
'-x, y+1/2, -z+1/2'
'-x, -y, -z'
'x, -y-1/2, z-1/2'

loop_
_atom_site_type_symbol
_atom_site_label
_atom_site_fract_x
_atom_site_fract_y
_atom_site_fract_z
_atom_site_U_iso_or_equiv
_atom_site_adp_type
_atom_site_calc_flag
_atom_site_refinement_flags
_atom_site_occupancy
_atom_site_symmetry_multiplicity
C C11A 0.42665(17) 0.7263(3) 0.15232(5) 0.0275(5) Uani d . 1 1
C C12A 0.51917(18) 0.7150(4) 0.17196(5) 0.0339(6) Uani d . 1 1
H H12A 0.5753 0.6695 0.1636 0.041 Uiso calc R 1 1
C C13A 0.5304(2) 0.7688(4) 0.20333(6) 0.0409(6) Uani d . 1 1
H H13A 0.5937 0.7587 0.2164 0.049 Uiso calc R 1 1
C C14A 0.4496(2) 0.8374(4) 0.21572(6) 0.0419(7) Uani d . 1 1
H H14A 0.4576 0.8785 0.2371 0.050 Uiso calc R 1 1
C C15A 0.3572(2) 0.8456(4) 0.19677(5) 0.0396(6) Uani d . 1 1
H H15A 0.3011 0.8894 0.2053 0.048 Uiso calc R 1 1
C C16A 0.34562(18) 0.7908(3) 0.16549(5) 0.0324(5) Uani d . 1 1
H H16A 0.2815 0.7970 0.1528 0.039 Uiso calc R 1 1
C C21A 0.41579(16) 0.6744(3) 0.11825(5) 0.0253(5) Uani d . 1 1
C C22A 0.49255(16) 0.7142(3) 0.10122(5) 0.0261(5) Uani d . 1 1
H H22A 0.5506 0.7761 0.1116 0.031 Uiso calc R 1 1
C C23A 0.48663(16) 0.6657(3) 0.06951(5) 0.0259(5) Uani d . 1 1
C C24A 0.39996(17) 0.5785(3) 0.05429(5) 0.0306(5) Uani d . 1 1
H H24A 0.3941 0.5452 0.0326 0.037 Uiso calc R 1 1
C C25A 0.32251(17) 0.5406(3) 0.07084(5) 0.0325(5) Uani d . 1 1
H H25A 0.2636 0.4818 0.0604 0.039 Uiso calc R 1 1
C C26A 0.33005(17) 0.5873(3) 0.10237(5) 0.0291(5) Uani d . 1 1
H H26A 0.2764 0.5600 0.1134 0.035 Uiso calc R 1 1
C C31A 0.57269(17) 0.7040(3) 0.05304(5) 0.0271(5) Uani d . 1 1
C C32A 0.66903(16) 0.6970(3) 0.06998(5) 0.0243(5) Uani d . 1 1
H H32A 0.6777 0.6626 0.0917 0.029 Uiso calc R 1 1
C C33A 0.75358(17) 0.7381(3) 0.05658(5) 0.0261(5) Uani d . 1 1
C C34A 0.73898(19) 0.7850(3) 0.02437(5) 0.0309(5) Uani d . 1 1
H H34A 0.7948 0.8152 0.0145 0.037 Uiso calc R 1 1
C C35A 0.6439(2) 0.7877(4) 0.00687(5) 0.0363(6) Uani d . 1 1
H H35A 0.6352 0.8170 -0.0150 0.044 Uiso calc R 1 1
C C36A 0.56147(18) 0.7482(4) 0.02089(5) 0.0325(6) Uani d . 1 1
H H36A 0.4967 0.7512 0.0086 0.039 Uiso calc R 1 1
C C41A 0.85465(17) 0.7337(3) 0.07602(5) 0.0248(5) Uani d . 1 1
C C42A 0.86803(17) 0.7796(3) 0.10822(5) 0.0254(5) Uani d . 1 1
H H42A 0.8116 0.8152 0.1174 0.030 Uiso calc R 1 1
C C43A 0.96152(17) 0.7749(3) 0.12728(5) 0.0265(5) Uani d . 1 1
C C44A 1.04363(17) 0.7258(3) 0.11342(5) 0.0309(5) Uani d . 1 1
H H44A 1.1082 0.7238 0.1259 0.037 Uiso calc R 1 1
C C45A 1.03228(18) 0.6799(4) 0.08169(5) 0.0336(6) Uani d . 1 1
H H45A 1.0890 0.6464 0.0725 0.040 Uiso calc R 1 1
C C46A 0.93914(18) 0.6825(3) 0.06326(5) 0.0309(5) Uani d . 1 1
H H46A 0.9323 0.6489 0.0416 0.037 Uiso calc R 1 1
C C51A 0.97332(17) 0.8216(3) 0.16150(5) 0.0285(5) Uani d . 1 1
C C52A 0.91403(18) 0.9567(4) 0.17280(5) 0.0329(5) Uani d . 1 1
H H52A 0.8646 1.0196 0.1584 0.039 Uiso calc R 1 1
C C53A 0.9262(2) 1.0006(4) 0.20470(5) 0.0421(7) Uani d . 1 1
H H53A 0.8852 1.0930 0.2120 0.051 Uiso calc R 1 1
C C54A 0.9979(2) 0.9097(4) 0.22598(6) 0.0436(7) Uani d . 1 1
H H54A 1.0062 0.9393 0.2479 0.052 Uiso calc R 1 1
C C55A 1.0573(2) 0.7761(4) 0.21525(5) 0.0398(6) Uani d . 1 1
H H55A 1.1070 0.7143 0.2298 0.048 Uiso calc R 1 1
C C56A 1.04489(18) 0.7315(4) 0.18329(5) 0.0337(6) Uani d . 1 1
H H56A 1.0858 0.6382 0.1762 0.040 Uiso calc R 1 1
C C11B 1.23715(18) 0.2329(3) 0.15439(5) 0.0304(5) Uani d . 1 1
C C12B 1.16226(19) 0.2218(3) 0.17298(5) 0.0337(6) Uani d . 1 1
H H12B 1.0981 0.1773 0.1639 0.040 Uiso calc R 1 1
C C13B 1.1797(2) 0.2747(4) 0.20446(5) 0.0418(7) Uani d . 1 1
H H13B 1.1277 0.2659 0.2168 0.050 Uiso calc R 1 1
C C14B 1.2732(2) 0.3407(4) 0.21809(6) 0.0465(7) Uani d . 1 1
H H14B 1.2849 0.3792 0.2396 0.056 Uiso calc R 1 1
C C15B 1.3488(2) 0.3497(4) 0.20014(6) 0.0464(7) Uani d . 1 1
H H15B 1.4130 0.3928 0.2094 0.056 Uiso calc R 1 1
C C16B 1.33127(19) 0.2963(4) 0.16878(6) 0.0385(6) Uani d . 1 1
H H16B 1.3841 0.3027 0.1567 0.046 Uiso calc R 1 1
C C21B 1.21749(17) 0.1790(3) 0.12044(5) 0.0278(5) Uani d . 1 1
C C22B 1.12411(17) 0.2146(3) 0.10239(5) 0.0272(5) Uani d . 1 1
H H22B 1.0748 0.2758 0.1121 0.033 Uiso calc R 1 1
C C23B 1.10068(17) 0.1635(3) 0.07061(5) 0.0276(5) Uani d . 1 1
C C24B 1.17384(19) 0.0753(3) 0.05660(5) 0.0335(6) Uani d . 1 1
H H24B 1.1597 0.0389 0.0350 0.040 Uiso calc R 1 1
C C25B 1.26747(19) 0.0403(4) 0.07411(6) 0.0351(6) Uani d . 1 1
H H25B 1.3169 -0.0201 0.0643 0.042 Uiso calc R 1 1
C C26B 1.28958(18) 0.0923(3) 0.10552(5) 0.0329(5) Uani d . 1 1
H H26B 1.3542 0.0689 0.1171 0.039 Uiso calc R 1 1
C C31B 0.99907(18) 0.2009(3) 0.05315(5) 0.0286(5) Uani d . 1 1
C C32B 0.91739(17) 0.1939(3) 0.06889(5) 0.0259(5) Uani d . 1 1
H H32B 0.9279 0.1582 0.0905 0.031 Uiso calc R 1 1
C C33B 0.82084(18) 0.2366(3) 0.05441(5) 0.0285(5) Uani d . 1 1
C C34B 0.8064(2) 0.2864(3) 0.02240(5) 0.0356(6) Uani d . 1 1
H H34B 0.7415 0.3178 0.0118 0.043 Uiso calc R 1 1
C C35B 0.8863(2) 0.2897(4) 0.00617(5) 0.0404(7) Uani d . 1 1
H H35B 0.8754 0.3206 -0.0157 0.048 Uiso calc R 1 1
C C36B 0.9814(2) 0.2493(4) 0.02097(5) 0.0365(6) Uani d . 1 1
H H36B 1.0354 0.2542 0.0094 0.044 Uiso calc R 1 1
C C41B 0.73715(17) 0.2329(3) 0.07294(5) 0.0283(5) Uani d . 1 1
C C42B 0.75414(17) 0.2748(3) 0.10511(5) 0.0273(5) Uani d . 1 1
H H42B 0.8198 0.3068 0.1149 0.033 Uiso calc R 1 1
C C43B 0.67802(17) 0.2713(3) 0.12340(5) 0.0300(5) Uani d . 1 1
C C44B 0.58204(19) 0.2254(4) 0.10854(6) 0.0375(6) Uani d . 1 1
H H44B 0.5288 0.2225 0.1205 0.045 Uiso calc R 1 1
C C45B 0.56377(19) 0.1843(4) 0.07672(6) 0.0396(6) Uani d . 1 1
H H45B 0.4979 0.1538 0.0669 0.048 Uiso calc R 1 1
C C46B 0.63964(18) 0.1867(4) 0.05895(5) 0.0342(6) Uani d . 1 1
H H46B 0.6259 0.1569 0.0371 0.041 Uiso calc R 1 1
C C51B 0.69879(17) 0.3198(4) 0.15763(5) 0.0311(5) Uani d . 1 1
C C52B 0.76721(18) 0.4578(4) 0.16903(5) 0.0331(6) Uani d . 1 1
H H52B 0.8021 0.5211 0.1547 0.040 Uiso calc R 1 1
C C53B 0.7855(2) 0.5049(4) 0.20080(5) 0.0415(6) Uani d . 1 1
H H53B 0.8321 0.6003 0.2080 0.050 Uiso calc R 1 1
C C54B 0.7358(2) 0.4127(4) 0.22196(6) 0.0470(7) Uani d . 1 1
H H54B 0.7477 0.4449 0.2438 0.056 Uiso calc R 1 1
C C55B 0.6686(2) 0.2728(4) 0.21110(6) 0.0477(7) Uani d . 1 1
H H55B 0.6347 0.2085 0.2256 0.057 Uiso calc R 1 1
C C56B 0.6506(2) 0.2261(4) 0.17936(6) 0.0405(6) Uani d . 1 1
H H56B 0.6048 0.1291 0.1723 0.049 Uiso calc R 1 1

loop_
_atom_site_aniso_label
_atom_site_aniso_U_11
_atom_site_aniso_U_22
_atom_site_aniso_U_33
_atom_site_aniso_U_12
_atom_site_aniso_U_13
_atom_site_aniso_U_23
C11A 0.0309(12) 0.0237(13) 0.0284(11) -0.0015(10) 0.0065(9) 0.0036(9)
C12A 0.0314(13) 0.0375(15) 0.0325(12) -0.0010(11) 0.0042(10) 0.0000(11)
C13A 0.0428(15) 0.0443(17) 0.0331(13) -0.0040(13) -0.0011(11) -0.0004(11)
C14A 0.0567(17) 0.0425(17) 0.0272(12) -0.0016(14) 0.0094(12) -0.0011(11)
C15A 0.0484(15) 0.0392(16) 0.0348(13) 0.0080(13) 0.0177(11) 0.0064(11)
C16A 0.0335(13) 0.0297(14) 0.0342(12) 0.0018(11) 0.0064(10) 0.0067(10)
C21A 0.0249(11) 0.0191(12) 0.0305(11) 0.0018(9) 0.0004(9) 0.0034(9)
C22A 0.0239(11) 0.0240(13) 0.0290(11) 0.0006(10) -0.0002(9) -0.0001(9)
C23A 0.0277(12) 0.0209(12) 0.0270(11) 0.0035(10) -0.0014(9) 0.0013(9)
C24A 0.0336(13) 0.0265(13) 0.0286(11) 0.0009(10) -0.0041(9) -0.0014(10)
C25A 0.0268(12) 0.0269(13) 0.0405(13) -0.0013(10) -0.0048(10) 0.0000(10)
C26A 0.0262(11) 0.0248(13) 0.0353(12) 0.0006(10) 0.0021(9) 0.0050(10)
C31A 0.0345(12) 0.0223(12) 0.0233(10) 0.0005(10) 0.0014(9) -0.0034(9)
C32A 0.0340(12) 0.0220(12) 0.0168(9) 0.0017(10) 0.0037(8) 0.0003(8)
C33A 0.0373(13) 0.0199(12) 0.0221(10) 0.0022(10) 0.0080(9) 0.0005(8)
C34A 0.0445(14) 0.0295(14) 0.0206(10) 0.0008(11) 0.0107(10) -0.0007(9)
C35A 0.0534(15) 0.0365(16) 0.0185(11) 0.0011(13) 0.0043(10) 0.0009(10)
C36A 0.0382(13) 0.0340(14) 0.0222(11) 0.0008(11) -0.0046(9) 0.0005(9)
C41A 0.0329(12) 0.0191(12) 0.0240(10) 0.0005(10) 0.0094(9) 0.0032(8)
C42A 0.0302(11) 0.0224(12) 0.0249(10) 0.0006(10) 0.0088(9) 0.0031(9)
C43A 0.0310(12) 0.0218(12) 0.0269(11) -0.0013(10) 0.0052(9) 0.0032(9)
C44A 0.0254(11) 0.0325(14) 0.0346(12) -0.0008(11) 0.0041(9) 0.0019(10)
C45A 0.0322(13) 0.0345(14) 0.0376(13) 0.0029(11) 0.0161(10) 0.0011(11)
C46A 0.0405(14) 0.0277(13) 0.0278(11) -0.0008(11) 0.0154(10) -0.0001(10)
C51A 0.0268(11) 0.0282(13) 0.0300(11) -0.0040(10) 0.0035(9) 0.0015(10)
C52A 0.0326(13) 0.0360(15) 0.0291(12) 0.0054(11) 0.0020(9) -0.0015(10)
C53A 0.0434(15) 0.0498(18) 0.0330(13) 0.0016(13) 0.0055(11) -0.0103(12)
C54A 0.0519(16) 0.0514(18) 0.0258(12) -0.0068(14) 0.0010(11) -0.0051(11)
C55A 0.0390(14) 0.0443(17) 0.0323(12) -0.0024(13) -0.0056(11) 0.0062(11)
C56A 0.0333(13) 0.0313(14) 0.0354(12) -0.0008(11) 0.0022(10) 0.0021(10)
C11B 0.0323(12) 0.0234(13) 0.0348(12) -0.0012(10) 0.0030(10) 0.0081(10)
C12B 0.0356(13) 0.0303(14) 0.0343(12) 0.0030(11) 0.0033(10) 0.0018(10)
C13B 0.0531(16) 0.0390(17) 0.0328(13) 0.0066(13) 0.0049(12) 0.0049(11)
C14B 0.069(2) 0.0340(16) 0.0307(13) 0.0040(14) -0.0096(13) 0.0015(11)
C15B 0.0513(17) 0.0342(16) 0.0470(15) -0.0056(14) -0.0120(12) 0.0093(12)
C16B 0.0375(14) 0.0322(15) 0.0433(14) -0.0026(12) -0.0014(11) 0.0108(11)
C21B 0.0308(12) 0.0206(12) 0.0336(12) -0.0035(10) 0.0097(9) 0.0065(9)
C22B 0.0323(12) 0.0224(13) 0.0288(11) -0.0011(10) 0.0106(9) 0.0020(9)
C23B 0.0353(13) 0.0213(12) 0.0283(11) -0.0022(10) 0.0112(9) 0.0011(9)
C24B 0.0460(14) 0.0239(13) 0.0343(12) -0.0038(11) 0.0176(11) 0.0008(10)
C25B 0.0393(14) 0.0256(14) 0.0454(14) 0.0043(11) 0.0215(11) 0.0066(11)
C26B 0.0302(12) 0.0256(14) 0.0449(14) 0.0016(11) 0.0121(10) 0.0072(10)
C31B 0.0416(13) 0.0201(12) 0.0249(11) -0.0017(10) 0.0083(9) -0.0007(9)
C32B 0.0359(12) 0.0207(12) 0.0197(10) -0.0023(10) 0.0003(9) 0.0018(8)
C33B 0.0368(13) 0.0199(12) 0.0269(11) -0.0018(10) -0.0004(9) -0.0022(9)
C34B 0.0478(15) 0.0308(15) 0.0246(11) -0.0001(12) -0.0050(10) -0.0012(10)
C35B 0.0599(17) 0.0397(17) 0.0201(11) -0.0001(13) 0.0023(11) -0.0003(10)
C36B 0.0523(16) 0.0337(15) 0.0251(11) -0.0008(12) 0.0113(11) -0.0014(10)
C41B 0.0321(12) 0.0186(12) 0.0312(11) 0.0019(10) -0.0042(9) 0.0035(9)
C42B 0.0267(11) 0.0226(13) 0.0313(11) 0.0012(10) 0.0006(9) 0.0024(9)
C43B 0.0293(12) 0.0219(13) 0.0380(12) 0.0010(10) 0.0031(10) 0.0033(10)
C44B 0.0276(12) 0.0273(14) 0.0579(16) 0.0022(11) 0.0074(11) 0.0018(11)
C45B 0.0261(13) 0.0309(15) 0.0566(16) -0.0004(11) -0.0094(11) -0.0031(12)
C46B 0.0330(13) 0.0285(14) 0.0370(13) 0.0028(11) -0.0069(10) -0.0018(10)
C51B 0.0282(12) 0.0288(14) 0.0381(12) 0.0048(11) 0.0109(10) 0.0047(10)
C52B 0.0326(13) 0.0359(15) 0.0318(12) 0.0023(11) 0.0087(10) 0.0035(10)
C53B 0.0414(15) 0.0477(17) 0.0358(13) 0.0022(13) 0.0074(11) -0.0030(11)
C54B 0.0562(17) 0.0526(19) 0.0347(13) 0.0138(15) 0.0149(12) 0.0055(13)
C55B 0.0569(18) 0.0451(18) 0.0478(15) 0.0113(15) 0.0284(14) 0.0117(13)
C56B 0.0411(15) 0.0351(16) 0.0501(15) 0.0030(12) 0.0216(12) 0.0061(12)

loop_
_atom_type_symbol
_atom_type_description
_atom_type_scat_dispersion_real
_atom_type_scat_dispersion_imag
_atom_type_scat_source
C C 0.0033 0.0016 'International Tables Vol C Tables 4.2.6.8 and 6.1.1.4'
H H 0.0000 0.0000 'International Tables Vol C Tables 4.2.6.8 and 6.1.1.4'

loop_
_geom_angle_atom_site_label_1
_geom_angle_atom_site_label_2
_geom_angle_atom_site_label_3
_geom_angle
C16A C11A C12A 117.9(2)
C16A C11A C21A 121.3(2)
C12A C11A C21A 120.8(2)
C13A C12A C11A 121.1(2)
C13A C12A H12A 119.5
C11A C12A H12A 119.5
C12A C13A C14A 120.1(2)
C12A C13A H13A 119.9
C14A C13A H13A 119.9
C15A C14A C13A 119.4(2)
C15A C14A H14A 120.3
C13A C14A H14A 120.3
C16A C15A C14A 120.6(2)
C16A C15A H15A 119.7
C14A C15A H15A 119.7
C15A C16A C11A 120.9(2)
C15A C16A H16A 119.5
C11A C16A H16A 119.5
C22A C21A C26A 118.09(19)
C22A C21A C11A 119.79(19)
C26A C21A C11A 122.12(19)
C23A C22A C21A 121.9(2)
C23A C22A H22A 119.0
C21A C22A H22A 119.0
C22A C23A C24A 118.6(2)
C22A C23A C31A 119.44(19)
C24A C23A C31A 121.94(19)
C25A C24A C23A 120.0(2)
C25A C24A H24A 120.0
C23A C24A H24A 120.0
C26A C25A C24A 120.7(2)
C26A C25A H25A 119.7
C24A C25A H25A 119.7
C25A C26A C21A 120.7(2)
C25A C26A H26A 119.7
C21A C26A H26A 119.7
C32A C31A C36A 117.8(2)
C32A C31A C23A 119.41(17)
C36A C31A C23A 122.8(2)
C31A C32A C33A 122.98(18)
C31A C32A H32A 118.5
C33A C32A H32A 118.5
C32A C33A C34A 117.4(2)
C32A C33A C41A 120.76(17)
C34A C33A C41A 121.83(19)
C35A C34A C33A 120.5(2)
C35A C34A H34A 119.8
C33A C34A H34A 119.8
C36A C35A C34A 120.77(19)
C36A C35A H35A 119.6
C34A C35A H35A 119.6
C35A C36A C31A 120.5(2)
C35A C36A H36A 119.8
C31A C36A H36A 119.8
C46A C41A C42A 117.6(2)
C46A C41A C33A 121.90(18)
C42A C41A C33A 120.53(18)
C43A C42A C41A 122.1(2)
C43A C42A H42A 118.9
C41A C42A H42A 118.9
C44A C43A C42A 118.21(19)
C44A C43A C51A 120.8(2)
C42A C43A C51A 121.01(19)
C45A C44A C43A 120.7(2)
C45A C44A H44A 119.7
C43A C44A H44A 119.7
C46A C45A C44A 120.4(2)
C46A C45A H45A 119.8
C44A C45A H45A 119.8
C45A C46A C41A 121.0(2)
C45A C46A H46A 119.5
C41A C46A H46A 119.5
C56A C51A C52A 118.0(2)
C56A C51A C43A 120.5(2)
C52A C51A C43A 121.5(2)
C53A C52A C51A 121.1(2)
C53A C52A H52A 119.5
C51A C52A H52A 119.5
C54A C53A C52A 120.0(2)
C54A C53A H53A 120.0
C52A C53A H53A 120.0
C55A C54A C53A 119.7(2)
C55A C54A H54A 120.1
C53A C54A H54A 120.1
C54A C55A C56A 120.3(2)
C54A C55A H55A 119.9
C56A C55A H55A 119.9
C55A C56A C51A 120.9(2)
C55A C56A H56A 119.5
C51A C56A H56A 119.5
C12B C11B C16B 117.7(2)
C12B C11B C21B 120.8(2)
C16B C11B C21B 121.4(2)
C13B C12B C11B 121.1(2)
C13B C12B H12B 119.5
C11B C12B H12B 119.5
C12B C13B C14B 120.2(3)
C12B C13B H13B 119.9
C14B C13B H13B 119.9
C15B C14B C13B 119.5(2)
C15B C14B H14B 120.3
C13B C14B H14B 120.3
C14B C15B C16B 120.2(3)
C14B C15B H15B 119.9
C16B C15B H15B 119.9
C15B C16B C11B 121.3(2)
C15B C16B H16B 119.3
C11B C16B H16B 119.3
C22B C21B C26B 117.9(2)
C22B C21B C11B 119.8(2)
C26B C21B C11B 122.3(2)
C23B C22B C21B 122.3(2)
C23B C22B H22B 118.8
C21B C22B H22B 118.8
C24B C23B C22B 118.3(2)
C24B C23B C31B 122.3(2)
C22B C23B C31B 119.40(19)
C25B C24B C23B 120.2(2)
C25B C24B H24B 119.9
C23B C24B H24B 119.9
C26B C25B C24B 120.8(2)
C26B C25B H25B 119.6
C24B C25B H25B 119.6
C25B C26B C21B 120.5(2)
C25B C26B H26B 119.8
C21B C26B H26B 119.8
C32B C31B C36B 117.5(2)
C32B C31B C23B 119.94(18)
C36B C31B C23B 122.5(2)
C31B C32B C33B 122.97(19)
C31B C32B H32B 118.5
C33B C32B H32B 118.5
C32B C33B C34B 117.8(2)
C32B C33B C41B 120.25(18)
C34B C33B C41B 121.9(2)
C35B C34B C33B 120.0(2)
C35B C34B H34B 120.0
C33B C34B H34B 120.0
C36B C35B C34B 121.3(2)
C36B C35B H35B 119.3
C34B C35B H35B 119.3
C35B C36B C31B 120.3(2)
C35B C36B H36B 119.9
C31B C36B H36B 119.9
C42B C41B C46B 117.9(2)
C42B C41B C33B 120.3(2)
C46B C41B C33B 121.73(19)
C41B C42B C43B 122.2(2)
C41B C42B H42B 118.9
C43B C42B H42B 118.9
C42B C43B C44B 118.0(2)
C42B C43B C51B 120.6(2)
C44B C43B C51B 121.3(2)
C45B C44B C43B 120.6(2)
C45B C44B H44B 119.7
C43B C44B H44B 119.7
C46B C45B C44B 120.9(2)
C46B C45B H45B 119.6
C44B C45B H45B 119.6
C45B C46B C41B 120.4(2)
C45B C46B H46B 119.8
C41B C46B H46B 119.8
C52B C51B C56B 117.9(2)
C52B C51B C43B 121.5(2)
C56B C51B C43B 120.7(2)
C53B C52B C51B 121.5(2)
C53B C52B H52B 119.2
C51B C52B H52B 119.2
C54B C53B C52B 119.8(3)
C54B C53B H53B 120.1
C52B C53B H53B 120.1
C53B C54B C55B 119.4(2)
C53B C54B H54B 120.3
C55B C54B H54B 120.3
C56B C55B C54B 120.6(2)
C56B C55B H55B 119.7
C54B C55B H55B 119.7
C55B C56B C51B 120.7(3)
C55B C56B H56B 119.6
C51B C56B H56B 119.6

loop_
_geom_bond_atom_site_label_1
_geom_bond_atom_site_label_2
_geom_bond_distance
C11A C16A 1.394(3)
C11A C12A 1.397(3)
C11A C21A 1.490(3)
C12A C13A 1.383(3)
C12A H12A 0.9500
C13A C14A 1.384(4)
C13A H13A 0.9500
C14A C15A 1.381(4)
C14A H14A 0.9500
C15A C16A 1.381(3)
C15A H15A 0.9500
C16A H16A 0.9500
C21A C22A 1.394(3)
C21A C26A 1.398(3)
C22A C23A 1.392(3)
C22A H22A 0.9500
C23A C24A 1.398(3)
C23A C31A 1.484(3)
C24A C25A 1.386(3)
C24A H24A 0.9500
C25A C26A 1.379(3)
C25A H25A 0.9500
C26A H26A 0.9500
C31A C32A 1.391(3)
C31A C36A 1.397(3)
C32A C33A 1.395(3)
C32A H32A 0.9500
C33A C34A 1.403(3)
C33A C41A 1.486(3)
C34A C35A 1.384(3)
C34A H34A 0.9500
C35A C36A 1.382(3)
C35A H35A 0.9500
C36A H36A 0.9500
C41A C46A 1.397(3)
C41A C42A 1.401(3)
C42A C43A 1.395(3)
C42A H42A 0.9500
C43A C44A 1.390(3)
C43A C51A 1.487(3)
C44A C45A 1.383(3)
C44A H44A 0.9500
C45A C46A 1.379(3)
C45A H45A 0.9500
C46A H46A 0.9500
C51A C56A 1.393(3)
C51A C52A 1.396(3)
C52A C53A 1.386(3)
C52A H52A 0.9500
C53A C54A 1.385(4)
C53A H53A 0.9500
C54A C55A 1.379(4)
C54A H54A 0.9500
C55A C56A 1.389(3)
C55A H55A 0.9500
C56A H56A 0.9500
C11B C12B 1.391(3)
C11B C16B 1.402(3)
C11B C21B 1.487(3)
C12B C13B 1.384(3)
C12B H12B 0.9500
C13B C14B 1.393(4)
C13B H13B 0.9500
C14B C15B 1.379(4)
C14B H14B 0.9500
C15B C16B 1.380(4)
C15B H15B 0.9500
C16B H16B 0.9500
C21B C22B 1.398(3)
C21B C26B 1.398(3)
C22B C23B 1.396(3)
C22B H22B 0.9500
C23B C24B 1.393(3)
C23B C31B 1.484(3)
C24B C25B 1.390(3)
C24B H24B 0.9500
C25B C26B 1.382(3)
C25B H25B 0.9500
C26B H26B 0.9500
C31B C32B 1.388(3)
C31B C36B 1.404(3)
C32B C33B 1.391(3)
C32B H32B 0.9500
C33B C34B 1.400(3)
C33B C41B 1.487(3)
C34B C35B 1.380(4)
C34B H34B 0.9500
C35B C36B 1.374(4)
C35B H35B 0.9500
C36B H36B 0.9500
C41B C42B 1.393(3)
C41B C46B 1.402(3)
C42B C43B 1.394(3)
C42B H42B 0.9500
C43B C44B 1.394(3)
C43B C51B 1.489(3)
C44B C45B 1.377(3)
C44B H44B 0.9500
C45B C46B 1.376(4)
C45B H45B 0.9500
C46B H46B 0.9500
C51B C52B 1.392(3)
C51B C56B 1.394(3)
C52B C53B 1.385(3)
C52B H52B 0.9500
C53B C54B 1.383(4)
C53B H53B 0.9500
C54B C55B 1.386(4)
C54B H54B 0.9500
C55B C56B 1.383(4)
C55B H55B 0.9500
C56B H56B 0.9500

loop_
_geom_torsion_atom_site_label_1
_geom_torsion_atom_site_label_2
_geom_torsion_atom_site_label_3
_geom_torsion_atom_site_label_4
_geom_torsion
C16A C11A C12A C13A -1.0(4)
C21A C11A C12A C13A 177.8(2)
C11A C12A C13A C14A -0.8(4)
C12A C13A C14A C15A 2.2(4)
C13A C14A C15A C16A -1.7(4)
C14A C15A C16A C11A -0.1(4)
C12A C11A C16A C15A 1.5(4)
C21A C11A C16A C15A -177.4(2)
C16A C11A C21A C22A 142.8(2)
C12A C11A C21A C22A -36.0(3)
C16A C11A C21A C26A -36.7(3)
C12A C11A C21A C26A 144.5(2)
C26A C21A C22A C23A -1.5(3)
C11A C21A C22A C23A 178.9(2)
C21A C22A C23A C24A 1.5(3)
C21A C22A C23A C31A -177.2(2)
C22A C23A C24A C25A -0.5(3)
C31A C23A C24A C25A 178.1(2)
C23A C24A C25A C26A -0.3(4)
C24A C25A C26A C21A 0.2(4)
C22A C21A C26A C25A 0.7(3)
C11A C21A C26A C25A -179.8(2)
C22A C23A C31A C32A 32.0(3)
C24A C23A C31A C32A -146.6(2)
C22A C23A C31A C36A -147.7(2)
C24A C23A C31A C36A 33.7(4)
C36A C31A C32A C33A 2.2(3)
C23A C31A C32A C33A -177.5(2)
C31A C32A C33A C34A -1.2(3)
C31A C32A C33A C41A 178.2(2)
C32A C33A C34A C35A -0.7(3)
C41A C33A C34A C35A 179.9(2)
C33A C34A C35A C36A 1.4(4)
C34A C35A C36A C31A -0.3(4)
C32A C31A C36A C35A -1.5(4)
C23A C31A C36A C35A 178.2(2)
C32A C33A C41A C46A 147.7(2)
C34A C33A C41A C46A -32.9(3)
C32A C33A C41A C42A -31.6(3)
C34A C33A C41A C42A 147.7(2)
C46A C41A C42A C43A -0.2(3)
C33A C41A C42A C43A 179.2(2)
C41A C42A C43A C44A 1.1(3)
C41A C42A C43A C51A -179.1(2)
C42A C43A C44A C45A -1.1(3)
C51A C43A C44A C45A 179.1(2)
C43A C44A C45A C46A 0.1(4)
C44A C45A C46A C41A 0.9(4)
C42A C41A C46A C45A -0.8(4)
C33A C41A C46A C45A 179.8(2)
C44A C43A C51A C56A -34.2(3)
C42A C43A C51A C56A 146.1(2)
C44A C43A C51A C52A 145.5(2)
C42A C43A C51A C52A -34.3(3)
C56A C51A C52A C53A 0.3(4)
C43A C51A C52A C53A -179.4(2)
C51A C52A C53A C54A -0.1(4)
C52A C53A C54A C55A 0.2(4)
C53A C54A C55A C56A -0.5(4)
C54A C55A C56A C51A 0.7(4)
C52A C51A C56A C55A -0.5(4)
C43A C51A C56A C55A 179.1(2)
C16B C11B C12B C13B 1.1(4)
C21B C11B C12B C13B -178.9(2)
C11B C12B C13B C14B 0.2(4)
C12B C13B C14B C15B -1.2(4)
C13B C14B C15B C16B 1.0(4)
C14B C15B C16B C11B 0.3(4)
C12B C11B C16B C15B -1.3(4)
C21B C11B C16B C15B 178.7(2)
C12B C11B C21B C22B 35.2(3)
C16B C11B C21B C22B -144.8(2)
C12B C11B C21B C26B -144.7(2)
C16B C11B C21B C26B 35.3(3)
C26B C21B C22B C23B 1.3(3)
C11B C21B C22B C23B -178.6(2)
C21B C22B C23B C24B -0.5(3)
C21B C22B C23B C31B 178.3(2)
C22B C23B C24B C25B -0.1(3)
C31B C23B C24B C25B -178.8(2)
C23B C24B C25B C26B -0.1(4)
C24B C25B C26B C21B 0.9(4)
C22B C21B C26B C25B -1.4(3)
C11B C21B C26B C25B 178.4(2)
C24B C23B C31B C32B 145.9(2)
C22B C23B C31B C32B -32.8(3)
C24B C23B C31B C36B -36.0(4)
C22B C23B C31B C36B 145.3(2)
C36B C31B C32B C33B -1.6(3)
C23B C31B C32B C33B 176.6(2)
C31B C32B C33B C34B 0.9(3)
C31B C32B C33B C41B -177.8(2)
C32B C33B C34B C35B 0.7(4)
C41B C33B C34B C35B 179.4(2)
C33B C34B C35B C36B -1.6(4)
C34B C35B C36B C31B 0.9(4)
C32B C31B C36B C35B 0.7(3)
C23B C31B C36B C35B -177.4(2)
C32B C33B C41B C42B 30.6(3)
C34B C33B C41B C42B -148.1(2)
C32B C33B C41B C46B -149.1(2)
C34B C33B C41B C46B 32.3(3)
C46B C41B C42B C43B 0.2(3)
C33B C41B C42B C43B -179.4(2)
C41B C42B C43B C44B -0.5(4)
C41B C42B C43B C51B -179.1(2)
C42B C43B C44B C45B 0.3(4)
C51B C43B C44B C45B 178.8(2)
C43B C44B C45B C46B 0.3(4)
C44B C45B C46B C41B -0.6(4)
C42B C41B C46B C45B 0.3(4)
C33B C41B C46B C45B 179.9(2)
C42B C43B C51B C52B 35.9(3)
C44B C43B C51B C52B -142.6(3)
C42B C43B C51B C56B -143.4(2)
C44B C43B C51B C56B 38.1(3)
C56B C51B C52B C53B -1.6(4)
C43B C51B C52B C53B 179.1(2)
C51B C52B C53B C54B 0.6(4)
C52B C53B C54B C55B 0.5(4)
C53B C54B C55B C56B -0.4(4)
C54B C55B C56B C51B -0.6(4)
C52B C51B C56B C55B 1.6(4)
C43B C51B C56B C55B -179.0(2)

loop_
_cod_related_entry_id
_cod_related_entry_database
_cod_related_entry_code
1 ChemSpider 77170
